data_4514962
loop_
_publ_author_name
'Chen, Zhengwang'
'Liu, Botao'
'Liang, Pei'
'Luo, Haiqing'
'Zheng, Jing'
'Wen, Xiaowei'
'Liu, Tanggao'
'Luo, Guotian'
'Ye, Min'

_publ_section_title
;
 Construction of N-S and C-N Bonds from Reactions of Benzofuroxans with
 DMSO or THF.
;
_journal_issue 1
_journal_name_full 'ACS omega'
_journal_page_first 281
_journal_page_last 291
_journal_paper_doi 10.1021/acsomega.8b03353
_journal_volume 4
_journal_year 2019
_chemical_formula_moiety 'C10 H11 I N2 O3'
_chemical_formula_sum 'C10 H11 I N2 O3'
_chemical_formula_weight 334.11
_space_group_crystal_system orthorhombic
_space_group_IT_number 61
_space_group_name_Hall '-P 2ac 2ab'
_space_group_name_H-M_alt 'P b c a'
_symmetry_space_group_name_Hall '-P 2ac 2ab'
_symmetry_space_group_name_H-M 'P b c a'
_atom_sites_solution_hydrogens geom
_audit_creation_date 2018-05-17
_audit_creation_method
;
Olex2 1.2
(compiled 2018.04.26 svn.r3504 for OlexSys, GUI svn.r5492)
;
_cell_angle_alpha 90
_cell_angle_beta 90
_cell_angle_gamma 90
_cell_formula_units_Z 8
_cell_length_a 10.1121(10)
_cell_length_b 9.0764(9)
_cell_length_c 24.912(2)
_cell_measurement_reflns_used 9122
_cell_measurement_temperature 298(2)
_cell_measurement_theta_max 27.126
_cell_measurement_theta_min 3.125
_cell_volume 2286.5(4)
_computing_cell_refinement 'SAINT V8.38A (?, 2016)'
_computing_data_collection 'CrystalClear (Rigaku/MSC Inc., 2005)'
_computing_data_reduction 'SAINT V8.38A (?, 2016)'
_computing_molecular_graphics 'Olex2 (Dolomanov et al., 2009)'
_computing_publication_material 'Olex2 (Dolomanov et al., 2009)'
_computing_structure_refinement 'XL (Sheldrick, 2008)'
_computing_structure_solution 'SHELXL-2014/7 (Sheldrick, 2014)'
_diffrn_ambient_temperature 298.49
_diffrn_measured_fraction_theta_full 0.995
_diffrn_measured_fraction_theta_max 0.993
_diffrn_measurement_device_type 'CCD area detector'
_diffrn_measurement_method 'phi and omega scans'
_diffrn_radiation_monochromator graphite
_diffrn_radiation_type MoK\a
_diffrn_radiation_wavelength 0.71073
_diffrn_reflns_av_R_equivalents 0.0302
_diffrn_reflns_av_unetI/netI 0.0138
_diffrn_reflns_Laue_measured_fraction_full 0.995
_diffrn_reflns_Laue_measured_fraction_max 0.993
_diffrn_reflns_limit_h_max 12
_diffrn_reflns_limit_h_min -12
_diffrn_reflns_limit_k_max 11
_diffrn_reflns_limit_k_min -11
_diffrn_reflns_limit_l_max 31
_diffrn_reflns_limit_l_min -31
_diffrn_reflns_number 35373
_diffrn_reflns_point_group_measured_fraction_full 0.995
_diffrn_reflns_point_group_measured_fraction_max 0.993
_diffrn_reflns_theta_full 25.242
_diffrn_reflns_theta_max 27.189
_diffrn_reflns_theta_min 3.125
_exptl_absorpt_coefficient_mu 2.795
_exptl_absorpt_correction_T_max 0.5657
_exptl_absorpt_correction_T_min 0.5191
_exptl_absorpt_correction_type multi-scan
_exptl_absorpt_process_details SADABS
_exptl_crystal_colour yellow
_exptl_crystal_colour_primary yellow
_exptl_crystal_density_diffrn 1.941
_exptl_crystal_density_method 'not measured'
_exptl_crystal_description block
_exptl_crystal_F_000 1296
_exptl_crystal_size_max 0.27
_exptl_crystal_size_mid 0.25
_exptl_crystal_size_min 0.23
_refine_diff_density_max 0.578
_refine_diff_density_min -1.462
_refine_diff_density_rms 0.095
_refine_ls_extinction_method none
_refine_ls_goodness_of_fit_ref 1.228
_refine_ls_hydrogen_treatment constr
_refine_ls_matrix_type full
_refine_ls_number_parameters 145
_refine_ls_number_reflns 2533
_refine_ls_number_restraints 0
_refine_ls_restrained_S_all 1.228
_refine_ls_R_factor_all 0.0518
_refine_ls_R_factor_gt 0.0440
_refine_ls_shift/su_max 0.000
_refine_ls_shift/su_mean 0.000
_refine_ls_structure_factor_coef Fsqd
_refine_ls_weighting_details 'w=1/[\s^2^(Fo^2^)+(0.0163P)^2^+10.1889P] where P=(Fo^2^+2Fc^2^)/3'
_refine_ls_weighting_scheme calc
_refine_ls_wR_factor_gt 0.0902
_refine_ls_wR_factor_ref 0.0930
_reflns_Friedel_coverage 0.000
_reflns_number_gt 2182
_reflns_number_total 2533
_reflns_threshold_expression 'I > 2\s(I)'
_cod_data_source_file ao8b03353_si_003.cif
_cod_data_source_block a
_cod_database_code 4514962
_shelx_shelxl_version_number 2014/7
_shelx_space_group_comment
;
The symmetry employed for this shelxl refinement is uniquely defined
by the following loop, which should always be used as a source of
symmetry information in preference to the above space-group names.
They are only intended as comments.
;
_shelx_estimated_absorpt_t_max 0.566
_shelx_estimated_absorpt_t_min 0.519
_olex2_refinement_description
;
1. Fixed Uiso
 At 1.2 times of:
  All C(H) groups, All C(H,H) groups, All N(H) groups
2.a Ternary CH refined with riding coordinates:
 C7(H7)
2.b Secondary CH2 refined with riding coordinates:
 C8(H8A,H8B), C10(H10A,H10B), C9(H9A,H9B)
2.c Aromatic/amide H refined with riding coordinates:
 N1(H1), C3(H3), C2(H2), C6(H6)
;
_olex2_submission_special_instructions 'No special instructions were received'

loop_
_space_group_symop_operation_xyz
'x, y, z'
'-x+1/2, -y, z+1/2'
'-x, y+1/2, -z+1/2'
'x+1/2, -y+1/2, -z'
'-x, -y, -z'
'x-1/2, y, -z-1/2'
'x, -y-1/2, z-1/2'
'-x-1/2, y-1/2, z'

loop_
_atom_site_label
_atom_site_type_symbol
_atom_site_fract_x
_atom_site_fract_y
_atom_site_fract_z
_atom_site_U_iso_or_equiv
_atom_site_adp_type
_atom_site_occupancy
_atom_site_site_symmetry_order
_atom_site_calc_flag
_atom_site_refinement_flags_posn
I1 I 0.70221(3) 0.06273(5) 0.57443(2) 0.04978(14) Uani 1 1 d .
C1 C 0.9100(5) 0.0586(6) 0.57933(18) 0.0375(10) Uani 1 1 d .
N2 N 1.3223(4) 0.0468(6) 0.58598(17) 0.0440(10) Uani 1 1 d .
C5 C 1.1056(5) -0.0426(5) 0.62091(18) 0.0328(10) Uani 1 1 d .
N1 N 1.1602(4) -0.1353(5) 0.65771(16) 0.0390(9) Uani 1 1 d .
H1 H 1.2450 -0.1407 0.6588 0.047 Uiso 1 1 calc R
C3 C 1.1176(5) 0.1402(6) 0.5492(2) 0.0433(12) Uani 1 1 d .
H3 H 1.1695 0.1986 0.5269 0.052 Uiso 1 1 calc R
C2 C 0.9836(5) 0.1480(6) 0.5454(2) 0.0440(12) Uani 1 1 d .
H2 H 0.9428 0.2108 0.5210 0.053 Uiso 1 1 calc R
C6 C 0.9664(4) -0.0335(5) 0.61611(19) 0.0346(10) Uani 1 1 d .
H6 H 0.9129 -0.0907 0.6382 0.041 Uiso 1 1 calc R
C4 C 1.1785(5) 0.0465(6) 0.58586(19) 0.0365(10) Uani 1 1 d .
O2 O 1.3815(4) -0.0348(5) 0.61653(18) 0.0634(12) Uani 1 1 d .
O1 O 1.0180(4) -0.1358(5) 0.73260(16) 0.0644(12) Uani 1 1 d .
O3 O 1.3802(4) 0.1318(6) 0.55595(18) 0.0683(13) Uani 1 1 d .
C8 C 1.1803(6) -0.3201(6) 0.7271(2) 0.0495(13) Uani 1 1 d .
H8A H 1.1459 -0.4194 0.7308 0.059 Uiso 1 1 calc R
H8B H 1.2670 -0.3245 0.7106 0.059 Uiso 1 1 calc R
C7 C 1.0873(5) -0.2246(6) 0.6948(2) 0.0408(11) Uani 1 1 d .
H7 H 1.0246 -0.2869 0.6752 0.049 Uiso 1 1 calc R
C10 C 1.0820(8) -0.1416(11) 0.7821(3) 0.084(2) Uani 1 1 d .
H10A H 1.0200 -0.1701 0.8099 0.101 Uiso 1 1 calc R
H10B H 1.1176 -0.0455 0.7910 0.101 Uiso 1 1 calc R
C9 C 1.1862(9) -0.2468(11) 0.7786(3) 0.102(3) Uani 1 1 d .
H9A H 1.1774 -0.3186 0.8073 0.122 Uiso 1 1 calc R
H9B H 1.2708 -0.1978 0.7827 0.122 Uiso 1 1 calc R

loop_
_atom_site_aniso_label
_atom_site_aniso_U_11
_atom_site_aniso_U_22
_atom_site_aniso_U_33
_atom_site_aniso_U_23
_atom_site_aniso_U_13
_atom_site_aniso_U_12
I1 0.03299(18) 0.0672(3) 0.0491(2) -0.00216(19) -0.00859(14) 0.00818(17)
C1 0.036(2) 0.042(3) 0.034(2) -0.006(2) -0.0059(19) 0.006(2)
N2 0.030(2) 0.061(3) 0.041(2) -0.008(2) 0.0013(17) -0.008(2)
C5 0.032(2) 0.033(2) 0.034(2) -0.0019(19) -0.0017(18) 0.001(2)
N1 0.0238(18) 0.049(2) 0.044(2) 0.008(2) -0.0048(17) 0.0034(18)
C3 0.044(3) 0.044(3) 0.042(3) 0.008(2) 0.002(2) -0.008(2)
C2 0.045(3) 0.045(3) 0.042(3) 0.011(2) -0.004(2) 0.002(2)
C6 0.029(2) 0.038(3) 0.037(2) 0.002(2) -0.0005(18) -0.0014(19)
C4 0.032(2) 0.042(3) 0.036(2) -0.003(2) 0.0011(18) -0.003(2)
O2 0.0288(19) 0.089(3) 0.073(3) 0.018(3) -0.0029(19) 0.003(2)
O1 0.064(3) 0.083(3) 0.046(2) 0.004(2) 0.005(2) 0.032(2)
O3 0.042(2) 0.099(4) 0.064(3) 0.018(3) 0.008(2) -0.024(2)
C8 0.056(3) 0.034(3) 0.059(3) 0.012(2) -0.011(3) 0.010(2)
C7 0.040(3) 0.042(3) 0.041(3) 0.003(2) -0.006(2) 0.004(2)
C10 0.086(5) 0.118(7) 0.048(4) -0.013(4) -0.003(4) 0.022(5)
C9 0.105(6) 0.144(8) 0.056(4) -0.002(5) -0.029(4) 0.053(6)

loop_
_atom_type_symbol
_atom_type_description
_atom_type_scat_dispersion_real
_atom_type_scat_dispersion_imag
_atom_type_scat_source
C C 0.0033 0.0016 'International Tables Vol C Tables 4.2.6.8 and 6.1.1.4'
H H 0.0000 0.0000 'International Tables Vol C Tables 4.2.6.8 and 6.1.1.4'
I I -0.4742 1.8119 'International Tables Vol C Tables 4.2.6.8 and 6.1.1.4'
N N 0.0061 0.0033 'International Tables Vol C Tables 4.2.6.8 and 6.1.1.4'
O O 0.0106 0.0060 'International Tables Vol C Tables 4.2.6.8 and 6.1.1.4'

loop_
_geom_angle_atom_site_label_1
_geom_angle_atom_site_label_2
_geom_angle_atom_site_label_3
_geom_angle
C2 C1 I1 119.3(4)
C6 C1 I1 117.8(4)
C6 C1 C2 122.9(5)
O2 N2 C4 119.4(4)
O2 N2 O3 121.9(4)
O3 N2 C4 118.6(5)
N1 C5 C6 119.7(4)
N1 C5 C4 124.3(4)
C4 C5 C6 115.9(4)
C5 N1 C7 125.1(4)
C2 C3 C4 121.3(5)
C3 C2 C1 117.4(5)
C1 C6 C5 120.5(4)
C5 C4 N2 121.7(4)
C3 C4 N2 116.3(5)
C3 C4 C5 122.0(4)
C10 O1 C7 109.6(5)
C9 C8 C7 103.6(5)
N1 C7 C8 110.4(4)
O1 C7 N1 111.0(4)
O1 C7 C8 106.1(4)
O1 C10 C9 108.5(6)
C10 C9 C8 109.3(6)

loop_
_geom_bond_atom_site_label_1
_geom_bond_atom_site_label_2
_geom_bond_distance
I1 C1 2.105(5)
C1 C2 1.388(7)
C1 C6 1.365(7)
N2 C4 1.455(6)
N2 O2 1.219(6)
N2 O3 1.224(6)
C5 N1 1.361(6)
C5 C6 1.415(6)
C5 C4 1.400(7)
N1 C7 1.433(6)
C3 C2 1.360(7)
C3 C4 1.391(7)
O1 C7 1.424(6)
O1 C10 1.393(8)
C8 C7 1.512(7)
C8 C9 1.447(9)
C10 C9 1.425(10)
